data_7231692
loop_
_publ_author_name
'Getmanenko, Yulia A.'
'Mullins, Christopher S.'
'Nesterov, Vladimir N.'
'Lake, Stephanie'
'Risko, Chad'
'Johnston-Halperin, Ezekiel'

_publ_section_title
;
 Magnetic ordering in a vanadium-organic coordination polymer using a
 pyrrolo[2,3-d:5,4-d&#x2032;]bis(thiazole)-based ligand
;
_journal_issue 63
_journal_name_full 'RSC Advances'
_journal_page_first 36223
_journal_paper_doi 10.1039/C8RA05697H
_journal_volume 8
_journal_year 2018
_chemical_formula_moiety 'C18 H13 N7 S2'
_chemical_formula_sum 'C18 H13 N7 S2'
_chemical_formula_weight 391.47
_space_group_crystal_system triclinic
_space_group_IT_number 2
_space_group_name_Hall '-P 1'
_space_group_name_H-M_alt 'P -1'
_symmetry_space_group_name_Hall '-P 1'
_symmetry_space_group_name_H-M 'P -1'
_atom_sites_solution_hydrogens geom
_audit_creation_date 2018-09-12
_audit_creation_method
;
Olex2 1.2
(compiled 2018.05.29 svn.r3508 for OlexSys, GUI svn.r5506)
;
_audit_update_record
;
2018-09-18 deposited with the CCDC.
2018-10-16 downloaded from the CCDC.
;
_cell_angle_alpha 79.7400(10)
_cell_angle_beta 66.715(2)
_cell_angle_gamma 73.107(2)
_cell_formula_units_Z 8
_cell_length_a 15.8211(3)
_cell_length_b 15.8245(3)
_cell_length_c 16.6689(2)
_cell_measurement_reflns_used 21426
_cell_measurement_temperature 100.00(10)
_cell_measurement_theta_max 76.0860
_cell_measurement_theta_min 2.8850
_cell_volume 3658.41(12)
_computing_cell_refinement 'CrysAlisPro 1.171.40.12b (Rigaku OD, 2018)'
_computing_data_collection 'CrysAlisPro 1.171.40.12b (Rigaku OD, 2018)'
_computing_data_reduction 'CrysAlisPro 1.171.40.12b (Rigaku OD, 2018)'
_computing_molecular_graphics 'Olex2 (Dolomanov et al., 2009)'
_computing_publication_material 'Olex2 (Dolomanov et al., 2009)'
_computing_structure_refinement 'ShelXL (Sheldrick, 2015)'
_diffrn_ambient_environment N~2~
_diffrn_ambient_temperature 100.00(10)
_diffrn_detector 'CCD plate'
_diffrn_detector_type HyPix
_diffrn_measured_fraction_theta_full 0.997
_diffrn_measured_fraction_theta_max 0.988
_diffrn_measurement_details
;
List of Runs (angles in degrees, time in seconds):

  # Type    Start    End  Width  t~exp~   \w     \q     \k     \f   Frames
#--------------------------------------------------------------------------
  1  \w    -43.00  23.00   0.50    2.00    --  -46.12  34.00 105.00  132
  2  \w    -45.00 -19.00   0.50    3.99    --  -88.50 125.00 150.00   52
  3  \w    -74.00 -12.00   0.50    3.99    --  -88.50  34.00 105.00  124
  4  \w    -85.00 -58.00   0.50    3.99    --  -88.50 125.00 150.00   54
  5  \w    -85.00 -60.00   0.50    3.99    --  -88.50  45.00 -60.00   50
  6  \w   -121.00 -55.00   0.50    2.00    --  -46.12 -34.00 -52.00  132
  7  \w    -28.00  44.00   0.50    2.00    --   46.12 -34.00 -52.00  144
  8  \w     30.00  59.00   0.50    3.99    --  105.44 -34.00 -52.00   58
  9  \w     31.00  59.00   0.50    3.99    --  105.44 -30.00   0.00   56
 10  \w     39.00  65.00   0.50    3.99    --  105.44 -45.00  60.00   52
 11  \w     37.00  65.00   0.50    3.99    --  105.44 -45.00 120.00   56
 12  \w     36.00  61.00   0.50    3.99    --  105.44 -45.00 150.00   50
 13  \w     31.00  58.00   0.50    3.99    --  105.44 -30.00 120.00   54
 14  \w     32.00  58.00   0.50    3.99    --  105.44 -30.00 150.00   52
 15  \w     32.00  57.00   0.50    3.99    --  105.44 -45.00  90.00   50
 16  \w     30.00  55.00   0.50    3.99    --  105.44 -30.00  30.00   50
 17  \w     89.00 178.00   0.50    3.99    --  105.44  34.00 105.00  178
 18  \w    109.00 177.00   0.50    3.99    --  105.44  30.00 -30.00  136
 19  \w    149.00 178.00   0.50    3.99    --  105.44 125.00   0.00   58
 20  \w    100.00 126.00   0.50    3.99    --  105.44 125.00-150.00   52
 21  \w    139.00 170.00   0.50    3.99    --  105.44 125.00-150.00   62
 22  \w    101.00 133.00   0.50    3.99    --  105.44 125.00   0.00   64
 23  \w     88.00 172.00   0.50    3.99    --  105.44  61.00   0.00  168
 24  \w     85.00 110.00   0.50    2.00    --   46.12  77.00-150.00   50
 25  \w     30.00  57.00   0.50    3.99    --  105.44 -30.00-150.00   54
 26  \w     33.00  59.00   0.50    3.99    --  105.44 -30.00 -90.00   52
 27  \w     32.00 126.00   0.50    3.99    --  105.44 -77.00 -90.00  188
 28  \w     92.00 118.00   0.50    3.99    --  105.44-125.00 -30.00   52
 29  \w     71.00 107.00   0.50    3.99    --  105.44-125.00  30.00   72
 30  \w     74.00 118.00   0.50    3.99    --  105.44-125.00  60.00   88
 31  \w     38.00  65.00   0.50    2.00    --   46.12 -77.00  90.00   54
 32  \w     30.00  95.00   0.50    2.00    --   46.12-125.00 -30.00  130
 33  \w     41.00  85.00   0.50    3.99    --  105.44 -94.00  30.00   88
 34  \w     38.00  63.00   0.50    3.99    --  105.44-125.00  30.00   50
 35  \w     32.00 108.00   0.50    3.99    --  105.44 -94.00  60.00  152
 36  \w     33.00 107.00   0.50    3.99    --  105.44 -94.00 -90.00  148
 37  \w     67.00 115.00   0.50    3.99    --  105.44-125.00-120.00   96
 38  \w     33.00  62.00   0.50    3.99    --  105.44-125.00 -30.00   58
 39  \w     -6.00  24.00   0.50    2.00    --   46.12 -77.00  90.00   60
 40  \w     36.00  82.00   0.50    3.99    --  105.44 -94.00 150.00   92
 41  \w     30.00 120.00   0.50    2.00    --   46.12  34.00 105.00  180
 42  \w     31.00  57.00   0.50    3.99    --  105.44 -30.00-180.00   52
 43  \w     38.00  63.00   0.50    3.99    --  105.44 -45.00-180.00   50
 44  \w     38.00 116.00   0.50    3.99    --  105.44-125.00-180.00  156
 45  \w   -118.00 -92.00   0.50    2.00    --  -46.12-125.00 120.00   52
 46  \w   -156.00 -95.00   0.50    3.99    --  -88.50 -34.00 -52.00  122
 47  \w   -119.00 -94.00   0.50    2.00    --  -46.12 -77.00-150.00   50
 48  \w   -113.00 -87.00   0.50    2.00    --  -46.12 -77.00-180.00   52
 49  \w   -103.00 -78.00   0.50    2.00    --  -46.12-125.00 -60.00   50
;
_diffrn_measurement_device 'four-circle diffractometer'
_diffrn_measurement_device_type 'XtaLAB Synergy, Dualflex, HyPix'
_diffrn_measurement_method '\w scans'
_diffrn_orient_matrix_type 'CrysAlisPro convention (1999,Acta A55,543-557)'
_diffrn_orient_matrix_UB_11 0.0261447000
_diffrn_orient_matrix_UB_12 -0.0951531000
_diffrn_orient_matrix_UB_13 0.0395691000
_diffrn_orient_matrix_UB_21 -0.1005092000
_diffrn_orient_matrix_UB_22 -0.0097466000
_diffrn_orient_matrix_UB_23 0.0195687000
_diffrn_orient_matrix_UB_31 0.0340756000
_diffrn_orient_matrix_UB_32 -0.0354475000
_diffrn_orient_matrix_UB_33 -0.0907069000
_diffrn_radiation_monochromator mirror
_diffrn_radiation_probe x-ray
_diffrn_radiation_type CuK\a
_diffrn_radiation_wavelength 1.54184
_diffrn_reflns_av_R_equivalents 0.0754
_diffrn_reflns_av_unetI/netI 0.0701
_diffrn_reflns_Laue_measured_fraction_full 0.997
_diffrn_reflns_Laue_measured_fraction_max 0.988
_diffrn_reflns_limit_h_max 19
_diffrn_reflns_limit_h_min -19
_diffrn_reflns_limit_k_max 19
_diffrn_reflns_limit_k_min -19
_diffrn_reflns_limit_l_max 13
_diffrn_reflns_limit_l_min -20
_diffrn_reflns_number 48939
_diffrn_reflns_point_group_measured_fraction_full 0.997
_diffrn_reflns_point_group_measured_fraction_max 0.988
_diffrn_reflns_theta_full 67.684
_diffrn_reflns_theta_max 72.129
_diffrn_reflns_theta_min 2.894
_diffrn_source 'micro-focus sealed X-ray tube'
_diffrn_source_type 'PhotonJet (Cu) X-ray Source'
_exptl_absorpt_coefficient_mu 2.794
_exptl_absorpt_correction_T_max 1.00000
_exptl_absorpt_correction_T_min 0.61010
_exptl_absorpt_correction_type multi-scan
_exptl_absorpt_process_details
;
CrysAlisPro 1.171.40.12b (Rigaku Oxford Diffraction, 2018)
Empirical absorption correction using spherical harmonics,
 implemented in SCALE3 ABSPACK scaling algorithm.
;
_exptl_crystal_colour 'metallic dark black'
_exptl_crystal_density_diffrn 1.422
_exptl_crystal_description plate
_exptl_crystal_F_000 1616
_exptl_crystal_size_max 0.1
_exptl_crystal_size_mid 0.065
_exptl_crystal_size_min 0.015
_refine_diff_density_max 0.583
_refine_diff_density_min -0.385
_refine_diff_density_rms 0.080
_refine_ls_extinction_method none
_refine_ls_goodness_of_fit_ref 1.023
_refine_ls_hydrogen_treatment constr
_refine_ls_matrix_type full
_refine_ls_number_parameters 977
_refine_ls_number_reflns 14247
_refine_ls_number_restraints 0
_refine_ls_restrained_S_all 1.023
_refine_ls_R_factor_all 0.0641
_refine_ls_R_factor_gt 0.0468
_refine_ls_shift/su_max 0.002
_refine_ls_shift/su_mean 0.000
_refine_ls_structure_factor_coef Fsqd
_refine_ls_weighting_details 'w=1/[\s^2^(Fo^2^)+(0.0698P)^2^+1.0624P] where P=(Fo^2^+2Fc^2^)/3'
_refine_ls_weighting_scheme calc
_refine_ls_wR_factor_gt 0.1139
_refine_ls_wR_factor_ref 0.1199
_reflns_Friedel_coverage 0.000
_reflns_number_gt 12073
_reflns_number_total 14247
_reflns_threshold_expression 'I > 2\s(I)'
_cod_data_source_file c8ra05697h2.cif
_cod_data_source_block str0040lt100k
_cod_database_code 7231692
_shelx_shelxl_version_number 2018/3
_chemical_oxdiff_formula C20H20N8S2
_shelx_space_group_comment
;
The symmetry employed for this shelxl refinement is uniquely defined
by the following loop, which should always be used as a source of
symmetry information in preference to the above space-group names.
They are only intended as comments.
;
_shelx_estimated_absorpt_t_max 0.959
_shelx_estimated_absorpt_t_min 0.767
_reflns_odcompleteness_completeness 99.98
_reflns_odcompleteness_iscentric 1
_reflns_odcompleteness_theta 66.97
_olex2_refinement_description
;
1. Fixed Uiso
 At 1.2 times of:
  All C(H,H) groups
 At 1.5 times of:
  All C(H,H,H) groups
2.a Secondary CH2 refined with riding coordinates:
 C13C(H13G,H13H), C14C(H14G,H14H), C15C(H15G,H15H), C16C(H16G,H16H), C17C(H17G,
 H17H), C13(H13A,H13B), C13A(H13C,H13D), C13B(H13E,H13F), C14(H14A,H14B),
 C14A(H14C,H14D), C14B(H14E,H14F), C15(H15A,H15B), C15A(H15C,H15D), C15B(H15E,
 H15F), C16(H16A,H16B), C16A(H16C,H16D), C16B(H16E,H16F), C17(H17A,H17B),
 C17A(H17C,H17D), C17B(H17E,H17F)
2.b Idealised Me refined as rotating group:
 C18C(H18J,H18K,H18L), C18(H18A,H18B,H18C), C18A(H18D,H18E,H18F), C18B(H18G,
 H18H,H18I)
;
_olex2_submission_special_instructions 'No special instructions were received'
_oxdiff_exptl_absorpt_empirical_details
;
Empirical correction (ABSPACK) includes:
- Absorption correction using spherical harmonics
- Frame scaling
;
_oxdiff_exptl_absorpt_empirical_full_max 1.842
_oxdiff_exptl_absorpt_empirical_full_min 0.395

loop_
_space_group_symop_operation_xyz
'x, y, z'
'-x, -y, -z'

loop_
_atom_site_label
_atom_site_type_symbol
_atom_site_fract_x
_atom_site_fract_y
_atom_site_fract_z
_atom_site_U_iso_or_equiv
_atom_site_adp_type
_atom_site_occupancy
_atom_site_site_symmetry_order
_atom_site_calc_flag
_atom_site_refinement_flags_posn
S1 S 0.98230(3) 0.58688(3) 0.29603(3) 0.01586(10) Uani 1 1 d .
S1A S 0.88671(3) 0.44272(3) 0.01437(3) 0.01623(10) Uani 1 1 d .
S1B S 0.45885(3) 0.43507(3) 0.71397(3) 0.01502(10) Uani 1 1 d .
S1C S 0.40857(3) 0.61972(3) 1.05014(3) 0.01581(10) Uani 1 1 d .
S2C S 0.55332(3) 0.56705(3) 0.78721(3) 0.01513(10) Uani 1 1 d .
N1C N 0.50228(11) 0.73895(10) 1.04611(10) 0.0162(3) Uani 1 1 d .
N2C N 0.59904(10) 0.73763(10) 0.89161(9) 0.0154(3) Uani 1 1 d .
N3C N 0.65712(10) 0.68745(10) 0.74570(9) 0.0146(3) Uani 1 1 d .
N4C N 0.26449(12) 0.62778(12) 1.29367(11) 0.0291(4) Uani 1 1 d .
N5C N 0.44210(12) 0.81226(12) 1.25345(11) 0.0266(4) Uani 1 1 d .
N6C N 0.61891(11) 0.49997(11) 0.57244(10) 0.0199(3) Uani 1 1 d .
N7C N 0.79354(11) 0.69230(11) 0.50696(10) 0.0219(3) Uani 1 1 d .
C1C C 0.43417(13) 0.69517(12) 1.10014(12) 0.0164(3) Uani 1 1 d .
C2C C 0.53235(12) 0.71263(12) 0.96808(11) 0.0154(3) Uani 1 1 d .
C3C C 0.60542(12) 0.68808(11) 0.82903(11) 0.0140(3) Uani 1 1 d .
C4C C 0.63681(12) 0.62632(11) 0.71145(11) 0.0150(3) Uani 1 1 d .
C5C C 0.54059(12) 0.62942(11) 0.86761(11) 0.0152(3) Uani 1 1 d .
C6C C 0.49401(12) 0.64590(12) 0.95279(11) 0.0150(3) Uani 1 1 d .
C7C C 0.39013(13) 0.70922(12) 1.18773(11) 0.0168(4) Uani 1 1 d .
C8C C 0.32013(13) 0.66405(12) 1.24625(11) 0.0191(4) Uani 1 1 d .
C9C C 0.41833(13) 0.76774(12) 1.22330(11) 0.0194(4) Uani 1 1 d .
C10C C 0.67436(12) 0.61121(12) 0.62456(11) 0.0152(3) Uani 1 1 d .
C11C C 0.64544(12) 0.54888(12) 0.59471(11) 0.0163(4) Uani 1 1 d .
C12C C 0.74019(13) 0.65724(11) 0.56072(11) 0.0156(3) Uani 1 1 d .
C13C C 0.64712(13) 0.80849(12) 0.87974(11) 0.0166(4) Uani 1 1 d .
H13G H 0.690921 0.812182 0.819651 0.020 Uiso 1 1 calc R
H13H H 0.683538 0.794002 0.917560 0.020 Uiso 1 1 calc R
C14C C 0.57663(13) 0.89783(12) 0.90084(12) 0.0203(4) Uani 1 1 d .
H14G H 0.535110 0.894919 0.961861 0.024 Uiso 1 1 calc R
H14H H 0.537731 0.910545 0.865420 0.024 Uiso 1 1 calc R
C15C C 0.62559(14) 0.97291(13) 0.88391(13) 0.0239(4) Uani 1 1 d .
H15G H 0.677342 0.966867 0.827529 0.029 Uiso 1 1 calc R
H15H H 0.580582 1.028798 0.880440 0.029 Uiso 1 1 calc R
C16C C 0.66477(14) 0.97609(12) 0.95320(13) 0.0231(4) Uani 1 1 d .
H16G H 0.614306 0.977574 1.010340 0.028 Uiso 1 1 calc R
H16H H 0.713838 0.922469 0.953386 0.028 Uiso 1 1 calc R
C17C C 0.70590(17) 1.05589(14) 0.93813(15) 0.0318(5) Uani 1 1 d .
H17G H 0.764367 1.047864 0.887253 0.038 Uiso 1 1 calc R
H17H H 0.661720 1.108283 0.925221 0.038 Uiso 1 1 calc R
C18C C 0.72628(18) 1.07134(16) 1.01531(17) 0.0388(5) Uani 1 1 d .
H18J H 0.755750 1.120055 0.999990 0.058 Uiso 1 1 calc GR
H18K H 0.768053 1.018999 1.030106 0.058 Uiso 1 1 calc GR
H18L H 0.667920 1.084728 1.064635 0.058 Uiso 1 1 calc GR
S2 S 1.10930(3) 0.54501(3) 0.48034(3) 0.01469(10) Uani 1 1 d .
S2A S 1.02945(3) 0.40429(3) 0.18593(3) 0.01623(10) Uani 1 1 d .
S2B S 0.59875(3) 0.38838(3) 0.44950(3) 0.01534(10) Uani 1 1 d .
N1 N 0.92121(11) 0.76421(10) 0.30242(10) 0.0168(3) Uani 1 1 d .
N1A N 0.92875(11) 0.27018(10) -0.01398(10) 0.0175(3) Uani 1 1 d .
N1B N 0.34775(10) 0.32180(9) 0.75210(9) 0.0143(3) Uani 1 1 d .
N2 N 0.97926(11) 0.77489(10) 0.41348(10) 0.0164(3) Uani 1 1 d .
N2A N 1.01674(11) 0.21335(10) 0.08244(10) 0.0170(3) Uani 1 1 d .
N2B N 0.40425(10) 0.27420(10) 0.60563(9) 0.0144(3) Uani 1 1 d .
N3 N 1.05888(11) 0.71600(10) 0.51666(10) 0.0165(3) Uani 1 1 d .
N3A N 1.08472(10) 0.22641(10) 0.18515(9) 0.0158(3) Uani 1 1 d .
N3B N 0.50214(11) 0.27257(10) 0.45098(10) 0.0161(3) Uani 1 1 d .
N4 N 0.89354(12) 0.56151(11) 0.13752(10) 0.0218(3) Uani 1 1 d .
N4A N 0.75632(12) 0.52717(12) -0.13621(11) 0.0257(4) Uani 1 1 d .
N4B N 0.38463(11) 0.50597(11) 0.92888(10) 0.0214(3) Uani 1 1 d .
N5 N 0.82207(13) 0.85383(12) 0.13025(11) 0.0271(4) Uani 1 1 d .
N5A N 0.84412(14) 0.23798(13) -0.17112(12) 0.0318(4) Uani 1 1 d .
N5B N 0.21684(12) 0.30676(11) 0.98943(10) 0.0235(3) Uani 1 1 d .
N6 N 1.24013(12) 0.45897(11) 0.63057(11) 0.0238(4) Uani 1 1 d .
N6A N 1.10763(11) 0.42909(11) 0.35318(10) 0.0206(3) Uani 1 1 d .
N6B N 0.74125(13) 0.39070(12) 0.21316(11) 0.0296(4) Uani 1 1 d .
N7 N 1.13056(12) 0.74224(11) 0.68647(11) 0.0240(4) Uani 1 1 d .
N7A N 1.18095(12) 0.13583(12) 0.35570(11) 0.0268(4) Uani 1 1 d .
N7B N 0.57214(13) 0.20858(11) 0.22945(11) 0.0252(4) Uani 1 1 d .
C1 C 0.92367(12) 0.69376(12) 0.26279(11) 0.0163(3) Uani 1 1 d .
C1A C 0.88373(12) 0.35431(12) -0.03616(11) 0.0179(4) Uani 1 1 d .
C1B C 0.37063(12) 0.37963(11) 0.78781(11) 0.0151(3) Uani 1 1 d .
C2 C 0.96444(12) 0.73236(12) 0.35734(11) 0.0152(3) Uani 1 1 d .
C2A C 0.96504(12) 0.27739(12) 0.04115(11) 0.0162(4) Uani 1 1 d .
C2B C 0.40002(12) 0.32120(11) 0.66919(11) 0.0130(3) Uani 1 1 d .
C3 C 1.02878(12) 0.71011(12) 0.45661(11) 0.0157(3) Uani 1 1 d .
C3A C 1.03826(12) 0.25722(12) 0.13275(11) 0.0155(3) Uani 1 1 d .
C3B C 0.47220(12) 0.29778(11) 0.52979(11) 0.0139(3) Uani 1 1 d .
C4 C 1.10567(12) 0.63169(12) 0.53713(11) 0.0159(3) Uani 1 1 d .
C4A C 1.08492(12) 0.29743(12) 0.22221(11) 0.0162(3) Uani 1 1 d .
C4B C 0.57089(12) 0.31577(11) 0.39795(11) 0.0160(3) Uani 1 1 d .
C5 C 1.04672(12) 0.62333(11) 0.42527(11) 0.0148(3) Uani 1 1 d .
C5A C 0.99891(12) 0.35253(12) 0.12275(11) 0.0160(3) Uani 1 1 d .
C5B C 0.51328(12) 0.36174(11) 0.54641(11) 0.0142(3) Uani 1 1 d .
C6 C 1.00594(12) 0.63715(11) 0.36497(11) 0.0151(3) Uani 1 1 d .
C6A C 0.95285(12) 0.36531(12) 0.06735(11) 0.0162(3) Uani 1 1 d .
C6B C 0.46835(12) 0.37671(11) 0.63194(11) 0.0145(3) Uani 1 1 d .
C7 C 0.88592(13) 0.70235(12) 0.19970(11) 0.0181(4) Uani 1 1 d .
C7A C 0.83992(13) 0.36876(13) -0.09573(12) 0.0188(4) Uani 1 1 d .
C7B C 0.33219(12) 0.39400(12) 0.87517(11) 0.0152(3) Uani 1 1 d .
C8 C 0.88858(13) 0.62505(12) 0.16509(11) 0.0179(4) Uani 1 1 d .
C8A C 0.79347(13) 0.45618(13) -0.11900(11) 0.0190(4) Uani 1 1 d .
C8B C 0.35983(12) 0.45619(12) 0.90622(11) 0.0175(4) Uani 1 1 d .
C9 C 0.84936(13) 0.78705(13) 0.16310(11) 0.0191(4) Uani 1 1 d .
C9A C 0.84195(13) 0.29564(14) -0.13694(12) 0.0220(4) Uani 1 1 d .
C9B C 0.26800(13) 0.34521(12) 0.93740(11) 0.0174(4) Uani 1 1 d .
C10 C 1.14705(12) 0.61580(12) 0.59852(11) 0.0163(3) Uani 1 1 d .
C10A C 1.11986(12) 0.28906(12) 0.28688(11) 0.0166(3) Uani 1 1 d .
C10B C 0.61508(13) 0.30540(12) 0.31005(11) 0.0174(4) Uani 1 1 d .
C11 C 1.19842(13) 0.52893(12) 0.61720(11) 0.0168(4) Uani 1 1 d .
C11A C 1.11490(12) 0.36572(12) 0.32384(11) 0.0167(4) Uani 1 1 d .
C11B C 0.68548(13) 0.35219(13) 0.25591(11) 0.0198(4) Uani 1 1 d .
C12 C 1.13815(13) 0.68670(12) 0.64641(11) 0.0182(4) Uani 1 1 d .
C12A C 1.15464(13) 0.20353(12) 0.32422(11) 0.0179(4) Uani 1 1 d .
C12B C 0.59074(13) 0.25002(12) 0.26752(12) 0.0196(4) Uani 1 1 d .
C13 C 0.95054(13) 0.87109(12) 0.42231(12) 0.0196(4) Uani 1 1 d .
H13A H 0.949196 0.882453 0.478143 0.024 Uiso 1 1 calc R
H13B H 0.887100 0.894577 0.421224 0.024 Uiso 1 1 calc R
C13A C 1.04181(14) 0.11652(12) 0.07768(12) 0.0198(4) Uani 1 1 d .
H13C H 1.106097 0.092334 0.076409 0.024 Uiso 1 1 calc R
H13D H 1.039942 0.103602 0.023744 0.024 Uiso 1 1 calc R
C13B C 0.34680(12) 0.21138(12) 0.61801(11) 0.0161(3) Uani 1 1 d .
H13E H 0.358930 0.191860 0.561662 0.019 Uiso 1 1 calc R
H13F H 0.280045 0.240857 0.642757 0.019 Uiso 1 1 calc R
C14 C 1.01901(15) 0.91772(13) 0.34845(13) 0.0247(4) Uani 1 1 d .
H14A H 0.993589 0.981184 0.351833 0.030 Uiso 1 1 calc R
H14B H 1.022600 0.903004 0.292952 0.030 Uiso 1 1 calc R
C14A C 0.97460(14) 0.07182(13) 0.15514(13) 0.0228(4) Uani 1 1 d .
H14C H 0.970569 0.090863 0.208994 0.027 Uiso 1 1 calc R
H14D H 1.000680 0.008247 0.155285 0.027 Uiso 1 1 calc R
C14B C 0.36946(13) 0.13178(12) 0.67811(12) 0.0188(4) Uani 1 1 d .
H14E H 0.324112 0.096370 0.691524 0.023 Uiso 1 1 calc R
H14F H 0.361935 0.152153 0.732642 0.023 Uiso 1 1 calc R
C15 C 1.11900(15) 0.89410(13) 0.34973(12) 0.0239(4) Uani 1 1 d .
H15A H 1.142054 0.830165 0.352534 0.029 Uiso 1 1 calc R
H15B H 1.160346 0.917649 0.295352 0.029 Uiso 1 1 calc R
C15A C 0.87484(15) 0.09248(15) 0.15334(14) 0.0297(5) Uani 1 1 d .
H15C H 0.879202 0.074244 0.098990 0.036 Uiso 1 1 calc R
H15D H 0.848711 0.156032 0.153786 0.036 Uiso 1 1 calc R
C15B C 0.46936(13) 0.07356(12) 0.63956(12) 0.0189(4) Uani 1 1 d .
H15E H 0.476555 0.050938 0.586232 0.023 Uiso 1 1 calc R
H15F H 0.515067 0.108923 0.624537 0.023 Uiso 1 1 calc R
C16 C 1.12521(14) 0.92918(13) 0.42591(13) 0.0259(4) Uani 1 1 d .
H16A H 1.087723 0.902106 0.480267 0.031 Uiso 1 1 calc R
H16B H 1.097738 0.992542 0.425722 0.031 Uiso 1 1 calc R
C16A C 0.80645(15) 0.04726(14) 0.22999(13) 0.0287(4) Uani 1 1 d .
H16C H 0.749446 0.054082 0.218122 0.034 Uiso 1 1 calc R
H16D H 0.835801 -0.015582 0.233711 0.034 Uiso 1 1 calc R
C16B C 0.48978(14) -0.00375(13) 0.70363(12) 0.0229(4) Uani 1 1 d .
H16E H 0.481124 0.019423 0.757187 0.028 Uiso 1 1 calc R
H16F H 0.443917 -0.038839 0.718135 0.028 Uiso 1 1 calc R
C17 C 1.22635(15) 0.91136(14) 0.42317(14) 0.0286(4) Uani 1 1 d .
H17A H 1.267119 0.925087 0.363877 0.034 Uiso 1 1 calc R
H17B H 1.227611 0.950935 0.460706 0.034 Uiso 1 1 calc R
C17A C 0.77857(14) 0.08358(13) 0.31800(13) 0.0262(4) Uani 1 1 d .
H17C H 0.833756 0.068347 0.334542 0.031 Uiso 1 1 calc R
H17D H 0.758283 0.147649 0.312045 0.031 Uiso 1 1 calc R
C17B C 0.58910(15) -0.06371(13) 0.66910(13) 0.0256(4) Uani 1 1 d .
H17E H 0.634885 -0.028680 0.655244 0.031 Uiso 1 1 calc R
H17F H 0.597772 -0.108406 0.715112 0.031 Uiso 1 1 calc R
C18 C 1.26630(16) 0.81689(15) 0.45177(14) 0.0315(5) Uani 1 1 d .
H18A H 1.263987 0.777000 0.415929 0.047 Uiso 1 1 calc GR
H18B H 1.229319 0.804039 0.511916 0.047 Uiso 1 1 calc GR
H18C H 1.330891 0.809778 0.445574 0.047 Uiso 1 1 calc GR
C18A C 0.69953(16) 0.04812(16) 0.39020(14) 0.0336(5) Uani 1 1 d .
H18D H 0.645176 0.061660 0.373616 0.050 Uiso 1 1 calc GR
H18E H 0.682698 0.075153 0.443367 0.050 Uiso 1 1 calc GR
H18F H 0.720734 -0.014892 0.399281 0.050 Uiso 1 1 calc GR
C18B C 0.60991(15) -0.10961(13) 0.58849(13) 0.0272(4) Uani 1 1 d .
H18G H 0.603735 -0.065996 0.541782 0.041 Uiso 1 1 calc GR
H18H H 0.565797 -0.145474 0.601739 0.041 Uiso 1 1 calc GR
H18I H 0.673375 -0.146421 0.570924 0.041 Uiso 1 1 calc GR

loop_
_atom_site_aniso_label
_atom_site_aniso_U_11
_atom_site_aniso_U_22
_atom_site_aniso_U_33
_atom_site_aniso_U_23
_atom_site_aniso_U_13
_atom_site_aniso_U_12
S1 0.0185(2) 0.0152(2) 0.0124(2) -0.00174(15) -0.00570(16) -0.00144(16)
S1A 0.0171(2) 0.0177(2) 0.0104(2) -0.00091(15) -0.00408(16) -0.00049(16)
S1B 0.0183(2) 0.0162(2) 0.0081(2) -0.00257(15) -0.00121(16) -0.00479(16)
S1C 0.0172(2) 0.0190(2) 0.0084(2) -0.00256(15) -0.00046(16) -0.00524(17)
S2C 0.0182(2) 0.0161(2) 0.0084(2) -0.00295(15) -0.00076(16) -0.00470(16)
N1C 0.0180(7) 0.0172(7) 0.0107(7) -0.0022(6) -0.0031(6) -0.0027(6)
N2C 0.0179(7) 0.0159(7) 0.0097(7) -0.0028(5) -0.0012(6) -0.0044(6)
N3C 0.0159(7) 0.0150(7) 0.0093(7) -0.0032(5) -0.0022(6) -0.0007(6)
N4C 0.0255(9) 0.0368(10) 0.0186(9) 0.0037(7) -0.0028(7) -0.0089(8)
N5C 0.0287(9) 0.0287(9) 0.0193(8) -0.0085(7) -0.0048(7) -0.0042(7)
N6C 0.0222(8) 0.0226(8) 0.0120(7) -0.0042(6) -0.0021(6) -0.0053(7)
N7C 0.0205(8) 0.0223(8) 0.0160(8) -0.0009(6) -0.0016(6) -0.0027(7)
C1C 0.0166(8) 0.0168(9) 0.0124(8) -0.0013(6) -0.0034(7) -0.0013(7)
C2C 0.0157(8) 0.0160(8) 0.0103(8) -0.0025(6) -0.0022(7) -0.0005(7)
C3C 0.0158(8) 0.0139(8) 0.0092(8) -0.0011(6) -0.0040(6) 0.0004(6)
C4C 0.0157(8) 0.0138(8) 0.0117(8) -0.0009(6) -0.0031(7) -0.0008(6)
C5C 0.0149(8) 0.0148(8) 0.0122(8) -0.0029(6) -0.0026(7) -0.0002(7)
C6C 0.0149(8) 0.0153(8) 0.0122(8) -0.0013(6) -0.0037(7) -0.0015(7)
C7C 0.0170(8) 0.0192(9) 0.0103(8) -0.0029(7) -0.0026(7) -0.0010(7)
C8C 0.0192(9) 0.0226(9) 0.0109(8) -0.0035(7) -0.0036(7) 0.0004(7)
C9C 0.0187(9) 0.0218(9) 0.0106(8) -0.0042(7) -0.0010(7) 0.0010(7)
C10C 0.0150(8) 0.0150(8) 0.0117(8) -0.0022(6) -0.0024(7) -0.0007(7)
C11C 0.0159(8) 0.0183(9) 0.0086(8) -0.0014(6) -0.0005(6) -0.0006(7)
C12C 0.0180(8) 0.0148(8) 0.0097(8) -0.0041(6) -0.0034(7) 0.0018(7)
C13C 0.0195(9) 0.0166(9) 0.0113(8) -0.0026(6) -0.0022(7) -0.0045(7)
C14C 0.0217(9) 0.0175(9) 0.0176(9) -0.0040(7) -0.0041(7) -0.0014(7)
C15C 0.0288(10) 0.0180(9) 0.0214(10) -0.0018(7) -0.0074(8) -0.0031(8)
C16C 0.0255(10) 0.0187(9) 0.0226(10) -0.0036(7) -0.0074(8) -0.0023(8)
C17C 0.0407(12) 0.0217(10) 0.0359(12) -0.0014(9) -0.0169(10) -0.0079(9)
C18C 0.0446(14) 0.0297(12) 0.0485(14) -0.0110(10) -0.0207(11) -0.0082(10)
S2 0.0167(2) 0.0138(2) 0.0105(2) -0.00156(15) -0.00361(16) -0.00078(16)
S2A 0.0198(2) 0.0149(2) 0.0128(2) -0.00060(15) -0.00650(16) -0.00193(16)
S2B 0.0172(2) 0.0174(2) 0.0084(2) -0.00165(15) -0.00090(16) -0.00452(16)
N1 0.0175(7) 0.0175(7) 0.0126(7) -0.0010(6) -0.0039(6) -0.0024(6)
N1A 0.0185(7) 0.0197(8) 0.0107(7) -0.0015(6) -0.0031(6) -0.0023(6)
N1B 0.0166(7) 0.0134(7) 0.0098(7) -0.0024(5) -0.0029(6) -0.0010(6)
N2 0.0201(7) 0.0129(7) 0.0152(7) -0.0009(6) -0.0070(6) -0.0019(6)
N2A 0.0189(7) 0.0154(8) 0.0132(7) -0.0015(6) -0.0048(6) -0.0007(6)
N2B 0.0169(7) 0.0145(7) 0.0086(7) -0.0020(5) -0.0015(6) -0.0030(6)
N3 0.0180(7) 0.0160(7) 0.0128(7) -0.0006(6) -0.0044(6) -0.0023(6)
N3A 0.0163(7) 0.0165(7) 0.0109(7) -0.0009(5) -0.0028(6) -0.0016(6)
N3B 0.0177(7) 0.0155(7) 0.0111(7) -0.0024(6) -0.0025(6) -0.0011(6)
N4 0.0239(8) 0.0226(8) 0.0167(8) -0.0035(6) -0.0084(6) 0.0004(7)
N4A 0.0220(8) 0.0301(10) 0.0186(8) 0.0029(7) -0.0045(7) -0.0039(7)
N4B 0.0228(8) 0.0269(9) 0.0119(8) -0.0057(6) -0.0018(6) -0.0061(7)
N5 0.0277(9) 0.0258(9) 0.0194(8) 0.0002(7) -0.0060(7) 0.0013(7)
N5A 0.0362(10) 0.0341(10) 0.0265(9) -0.0100(8) -0.0150(8) -0.0009(8)
N5B 0.0219(8) 0.0280(9) 0.0152(8) 0.0020(7) -0.0032(7) -0.0056(7)
N6 0.0243(8) 0.0246(9) 0.0166(8) 0.0008(6) -0.0054(7) -0.0018(7)
N6A 0.0215(8) 0.0221(8) 0.0158(8) -0.0028(6) -0.0068(6) -0.0010(6)
N6B 0.0259(9) 0.0328(10) 0.0207(9) 0.0032(7) -0.0023(7) -0.0053(8)
N7 0.0261(9) 0.0244(9) 0.0199(8) -0.0035(7) -0.0054(7) -0.0069(7)
N7A 0.0252(9) 0.0260(9) 0.0230(9) 0.0031(7) -0.0078(7) -0.0017(7)
N7B 0.0313(9) 0.0222(8) 0.0187(8) -0.0046(7) -0.0070(7) -0.0025(7)
C1 0.0132(8) 0.0180(9) 0.0120(8) 0.0002(7) -0.0010(6) -0.0013(7)
C1A 0.0150(8) 0.0230(9) 0.0101(8) -0.0017(7) 0.0002(7) -0.0028(7)
C1B 0.0145(8) 0.0145(8) 0.0114(8) 0.0001(6) -0.0023(6) -0.0003(6)
C2 0.0142(8) 0.0161(9) 0.0112(8) -0.0002(6) -0.0012(6) -0.0029(7)
C2A 0.0156(8) 0.0201(9) 0.0080(8) -0.0017(6) 0.0005(6) -0.0035(7)
C2B 0.0150(8) 0.0114(8) 0.0102(8) -0.0011(6) -0.0040(6) -0.0003(6)
C3 0.0161(8) 0.0149(8) 0.0127(8) -0.0014(6) -0.0017(7) -0.0038(7)
C3A 0.0153(8) 0.0184(9) 0.0088(8) -0.0011(6) -0.0009(6) -0.0033(7)
C3B 0.0152(8) 0.0132(8) 0.0094(8) -0.0018(6) -0.0024(6) -0.0001(6)
C4 0.0148(8) 0.0166(9) 0.0112(8) -0.0020(6) 0.0001(6) -0.0029(7)
C4A 0.0149(8) 0.0160(8) 0.0121(8) 0.0001(6) -0.0010(7) -0.0018(7)
C4B 0.0164(8) 0.0142(8) 0.0136(9) -0.0009(6) -0.0045(7) 0.0003(7)
C5 0.0145(8) 0.0140(8) 0.0113(8) -0.0004(6) -0.0011(6) -0.0020(6)
C5A 0.0160(8) 0.0172(9) 0.0107(8) -0.0005(6) -0.0013(7) -0.0031(7)
C5B 0.0155(8) 0.0132(8) 0.0108(8) -0.0010(6) -0.0027(6) -0.0016(6)
C6 0.0149(8) 0.0139(8) 0.0124(8) -0.0011(6) -0.0015(7) -0.0024(7)
C6A 0.0159(8) 0.0165(9) 0.0107(8) -0.0003(6) -0.0011(6) -0.0018(7)
C6B 0.0150(8) 0.0135(8) 0.0122(8) -0.0011(6) -0.0030(7) -0.0020(6)
C7 0.0172(9) 0.0202(9) 0.0127(8) -0.0021(7) -0.0029(7) -0.0016(7)
C7A 0.0159(8) 0.0242(10) 0.0123(8) -0.0022(7) -0.0029(7) -0.0018(7)
C7B 0.0162(8) 0.0155(8) 0.0107(8) -0.0028(6) -0.0034(7) -0.0003(7)
C8 0.0160(8) 0.0235(10) 0.0097(8) 0.0013(7) -0.0044(7) -0.0002(7)
C8A 0.0154(8) 0.0285(11) 0.0098(8) -0.0006(7) -0.0018(7) -0.0049(8)
C8B 0.0156(8) 0.0227(9) 0.0083(8) -0.0010(7) -0.0005(7) -0.0014(7)
C9 0.0186(9) 0.0243(10) 0.0105(8) -0.0029(7) -0.0027(7) -0.0023(7)
C9A 0.0203(9) 0.0293(11) 0.0138(9) -0.0015(8) -0.0069(7) -0.0013(8)
C9B 0.0174(9) 0.0211(9) 0.0108(8) -0.0038(7) -0.0044(7) 0.0001(7)
C10 0.0157(8) 0.0186(9) 0.0107(8) -0.0017(7) -0.0012(7) -0.0031(7)
C10A 0.0153(8) 0.0183(9) 0.0129(8) -0.0022(7) -0.0035(7) -0.0011(7)
C10B 0.0176(9) 0.0184(9) 0.0109(8) -0.0034(7) -0.0019(7) 0.0001(7)
C11 0.0173(8) 0.0219(10) 0.0094(8) -0.0011(7) -0.0028(7) -0.0052(7)
C11A 0.0153(8) 0.0199(9) 0.0104(8) 0.0004(7) -0.0038(6) 0.0000(7)
C11B 0.0202(9) 0.0228(9) 0.0093(8) -0.0034(7) -0.0023(7) 0.0020(8)
C12 0.0168(8) 0.0226(10) 0.0126(9) 0.0011(7) -0.0039(7) -0.0043(7)
C12A 0.0170(8) 0.0217(10) 0.0124(8) -0.0014(7) -0.0034(7) -0.0034(7)
C12B 0.0215(9) 0.0193(9) 0.0113(8) -0.0019(7) -0.0025(7) 0.0002(7)
C13 0.0231(9) 0.0125(8) 0.0209(9) -0.0039(7) -0.0090(8) 0.0021(7)
C13A 0.0233(9) 0.0168(9) 0.0165(9) -0.0033(7) -0.0069(7) 0.0001(7)
C13B 0.0159(8) 0.0182(9) 0.0134(8) -0.0049(7) -0.0026(7) -0.0046(7)
C14 0.0373(11) 0.0186(9) 0.0196(10) 0.0018(7) -0.0129(8) -0.0072(8)
C14A 0.0298(10) 0.0190(9) 0.0194(10) 0.0016(7) -0.0100(8) -0.0059(8)
C14B 0.0214(9) 0.0172(9) 0.0142(9) -0.0025(7) -0.0017(7) -0.0054(7)
C15 0.0300(10) 0.0203(10) 0.0164(9) -0.0023(7) -0.0014(8) -0.0080(8)
C15A 0.0322(11) 0.0370(12) 0.0242(11) 0.0046(9) -0.0129(9) -0.0153(9)
C15B 0.0214(9) 0.0172(9) 0.0148(9) -0.0032(7) -0.0037(7) -0.0029(7)
C16 0.0260(10) 0.0216(10) 0.0265(10) -0.0071(8) -0.0046(8) -0.0045(8)
C16A 0.0317(11) 0.0307(11) 0.0261(11) -0.0002(8) -0.0102(9) -0.0129(9)
C16B 0.0293(10) 0.0208(9) 0.0160(9) -0.0039(7) -0.0069(8) -0.0025(8)
C17 0.0276(11) 0.0264(11) 0.0294(11) -0.0042(8) -0.0065(9) -0.0074(8)
C17A 0.0256(10) 0.0236(10) 0.0296(11) -0.0028(8) -0.0104(8) -0.0051(8)
C17B 0.0304(11) 0.0208(10) 0.0264(11) -0.0041(8) -0.0142(9) -0.0008(8)
C18 0.0289(11) 0.0330(12) 0.0252(11) 0.0019(9) -0.0044(9) -0.0065(9)
C18A 0.0340(12) 0.0435(13) 0.0245(11) -0.0067(9) -0.0065(9) -0.0144(10)
C18B 0.0285(10) 0.0225(10) 0.0251(10) -0.0049(8) -0.0071(8) -0.0002(8)

loop_
_atom_type_symbol
_atom_type_description
_atom_type_scat_dispersion_real
_atom_type_scat_dispersion_imag
_atom_type_scat_source
C C 0.0181 0.0091 'International Tables Vol C Tables 4.2.6.8 and 6.1.1.4'
H H 0.0000 0.0000 'International Tables Vol C Tables 4.2.6.8 and 6.1.1.4'
N N 0.0311 0.0180 'International Tables Vol C Tables 4.2.6.8 and 6.1.1.4'
S S 0.3331 0.5567 'International Tables Vol C Tables 4.2.6.8 and 6.1.1.4'

loop_
_geom_angle_atom_site_label_1
_geom_angle_atom_site_label_2
_geom_angle_atom_site_label_3
_geom_angle
C6 S1 C1 88.20(8)
C6A S1A C1A 87.93(9)
C6B S1B C1B 88.28(8)
C6C S1C C1C 87.97(8)
C5C S2C C4C 88.26(8)
C2C N1C C1C 107.74(15)
C2C N2C C13C 126.10(14)
C3C N2C C2C 105.88(14)
C3C N2C C13C 127.86(14)
C3C N3C C4C 107.65(15)
N1C C1C S1C 116.33(13)
C7C C1C S1C 122.90(14)
C7C C1C N1C 120.77(16)
N1C C2C N2C 129.84(17)
N1C C2C C6C 119.66(16)
N2C C2C C6C 110.51(15)
N2C C3C C5C 110.15(15)
N3C C3C N2C 130.34(16)
N3C C3C C5C 119.50(15)
N3C C4C S2C 116.21(12)
C10C C4C S2C 119.91(14)
C10C C4C N3C 123.86(16)
C3C C5C S2C 108.31(12)
C6C C5C S2C 144.63(15)
C6C C5C C3C 107.06(15)
C2C C6C S1C 108.28(12)
C5C C6C S1C 145.37(15)
C5C C6C C2C 106.35(15)
C1C C7C C8C 122.47(17)
C1C C7C C9C 119.20(16)
C8C C7C C9C 118.26(16)
N4C C8C C7C 179.4(2)
N5C C9C C7C 177.7(2)
C4C C10C C11C 119.63(16)
C4C C10C C12C 122.59(16)
C12C C10C C11C 117.76(15)
N6C C11C C10C 177.61(19)
N7C C12C C10C 177.39(19)
N2C C13C H13G 109.3
N2C C13C H13H 109.3
N2C C13C C14C 111.72(15)
H13G C13C H13H 107.9
C14C C13C H13G 109.3
C14C C13C H13H 109.3
C13C C14C H14G 109.1
C13C C14C H14H 109.1
C13C C14C C15C 112.38(15)
H14G C14C H14H 107.9
C15C C14C H14G 109.1
C15C C14C H14H 109.1
C14C C15C H15G 108.6
C14C C15C H15H 108.6
H15G C15C H15H 107.6
C16C C15C C14C 114.49(16)
C16C C15C H15G 108.6
C16C C15C H15H 108.6
C15C C16C H16G 109.0
C15C C16C H16H 109.0
H16G C16C H16H 107.8
C17C C16C C15C 113.00(16)
C17C C16C H16G 109.0
C17C C16C H16H 109.0
C16C C17C H17G 108.8
C16C C17C H17H 108.8
H17G C17C H17H 107.7
C18C C17C C16C 113.93(18)
C18C C17C H17G 108.8
C18C C17C H17H 108.8
C17C C18C H18J 109.5
C17C C18C H18K 109.5
C17C C18C H18L 109.5
H18J C18C H18K 109.5
H18J C18C H18L 109.5
H18K C18C H18L 109.5
C5 S2 C4 87.98(8)
C5A S2A C4A 88.12(8)
C5B S2B C4B 87.97(8)
C2 N1 C1 107.23(15)
C2A N1A C1A 107.29(15)
C2B N1B C1B 107.72(14)
C2 N2 C3 106.07(14)
C2 N2 C13 126.08(15)
C3 N2 C13 127.81(15)
C2A N2A C13A 128.13(15)
C3A N2A C2A 105.89(14)
C3A N2A C13A 125.94(15)
C2B N2B C3B 106.12(14)
C2B N2B C13B 126.00(14)
C3B N2B C13B 127.88(14)
C3 N3 C4 107.26(15)
C3A N3A C4A 107.41(15)
C3B N3B C4B 107.71(15)
N1 C1 S1 116.34(13)
C7 C1 S1 119.96(14)
C7 C1 N1 123.69(16)
N1A C1A S1A 116.95(13)
C7A C1A S1A 121.88(15)
C7A C1A N1A 121.16(17)
N1B C1B S1B 116.21(12)
C7B C1B S1B 120.03(14)
C7B C1B N1B 123.73(16)
N1 C2 N2 129.87(17)
N1 C2 C6 119.77(16)
N2 C2 C6 110.36(15)
N1A C2A N2A 130.09(17)
N1A C2A C6A 119.61(16)
N2A C2A C6A 110.29(15)
N1B C2B N2B 130.21(16)
N1B C2B C6B 119.62(15)
N2B C2B C6B 110.16(14)
N2 C3 C5 110.14(15)
N3 C3 N2 130.25(16)
N3 C3 C5 119.61(16)
N2A C3A C5A 110.33(15)
N3A C3A N2A 129.92(17)
N3A C3A C5A 119.75(16)
N2B C3B C5B 110.25(14)
N3B C3B N2B 130.29(16)
N3B C3B C5B 119.45(15)
N3 C4 S2 116.76(13)
C10 C4 S2 121.71(14)
C10 C4 N3 121.53(16)
N3A C4A S2A 116.30(13)
C10A C4A S2A 120.12(14)
C10A C4A N3A 123.48(16)
N3B C4B S2B 116.47(13)
C10B C4B S2B 121.27(14)
C10B C4B N3B 122.25(16)
C3 C5 S2 108.38(13)
C6 C5 S2 145.11(15)
C6 C5 C3 106.50(15)
C3A C5A S2A 108.33(13)
C6A C5A S2A 144.56(15)
C6A C5A C3A 107.12(16)
C3B C5B S2B 108.39(12)
C6B C5B S2B 144.97(14)
C6B C5B C3B 106.64(15)
C2 C6 S1 108.43(13)
C5 C6 S1 144.63(15)
C5 C6 C2 106.92(15)
C2A C6A S1A 108.21(13)
C5A C6A S1A 145.43(15)
C5A C6A C2A 106.36(16)
C2B C6B S1B 108.14(12)
C5B C6B S1B 145.04(14)
C5B C6B C2B 106.82(15)
C1 C7 C8 119.52(17)
C1 C7 C9 121.82(17)
C8 C7 C9 118.53(16)
C1A C7A C8A 121.15(17)
C1A C7A C9A 119.91(17)
C8A C7A C9A 118.93(16)
C1B C7B C8B 119.70(16)
C1B C7B C9B 121.72(16)
C8B C7B C9B 118.51(15)
N4 C8 C7 177.74(19)
N4A C8A C7A 178.5(2)
N4B C8B C7B 177.85(19)
N5 C9 C7 177.1(2)
N5A C9A C7A 178.9(2)
N5B C9B C7B 177.95(19)
C4 C10 C11 121.34(16)
C4 C10 C12 120.06(16)
C11 C10 C12 118.60(16)
C4A C10A C11A 120.18(16)
C4A C10A C12A 121.11(17)
C11A C10A C12A 118.50(16)
C4B C10B C11B 121.22(17)
C4B C10B C12B 121.72(16)
C11B C10B C12B 117.03(16)
N6 C11 C10 178.73(18)
N6A C11A C10A 177.34(19)
N6B C11B C10B 179.1(2)
N7 C12 C10 178.45(19)
N7A C12A C10A 178.5(2)
N7B C12B C10B 176.37(19)
N2 C13 H13A 109.5
N2 C13 H13B 109.5
N2 C13 C14 110.92(15)
H13A C13 H13B 108.0
C14 C13 H13A 109.5
C14 C13 H13B 109.5
N2A C13A H13C 109.2
N2A C13A H13D 109.2
N2A C13A C14A 112.06(15)
H13C C13A H13D 107.9
C14A C13A H13C 109.2
C14A C13A H13D 109.2
N2B C13B H13E 109.4
N2B C13B H13F 109.4
N2B C13B C14B 111.29(14)
H13E C13B H13F 108.0
C14B C13B H13E 109.4
C14B C13B H13F 109.4
C13 C14 H14A 108.7
C13 C14 H14B 108.7
C13 C14 C15 114.35(16)
H14A C14 H14B 107.6
C15 C14 H14A 108.7
C15 C14 H14B 108.7
C13A C14A H14C 108.9
C13A C14A H14D 108.9
C13A C14A C15A 113.21(16)
H14C C14A H14D 107.7
C15A C14A H14C 108.9
C15A C14A H14D 108.9
C13B C14B H14E 108.8
C13B C14B H14F 108.8
C13B C14B C15B 113.61(15)
H14E C14B H14F 107.7
C15B C14B H14E 108.8
C15B C14B H14F 108.8
C14 C15 H15A 108.8
C14 C15 H15B 108.8
H15A C15 H15B 107.7
C16 C15 C14 113.71(17)
C16 C15 H15A 108.8
C16 C15 H15B 108.8
C14A C15A H15C 108.7
C14A C15A H15D 108.7
C14A C15A C16A 114.08(17)
H15C C15A H15D 107.6
C16A C15A H15C 108.7
C16A C15A H15D 108.7
C14B C15B H15E 109.3
C14B C15B H15F 109.3
H15E C15B H15F 108.0
C16B C15B C14B 111.57(15)
C16B C15B H15E 109.3
C16B C15B H15F 109.3
C15 C16 H16A 108.9
C15 C16 H16B 108.9
C15 C16 C17 113.53(17)
H16A C16 H16B 107.7
C17 C16 H16A 108.9
C17 C16 H16B 108.9
C15A C16A H16C 108.8
C15A C16A H16D 108.8
H16C C16A H16D 107.7
C17A C16A C15A 113.90(17)
C17A C16A H16C 108.8
C17A C16A H16D 108.8
C15B C16B H16E 108.8
C15B C16B H16F 108.8
H16E C16B H16F 107.7
C17B C16B C15B 113.96(16)
C17B C16B H16E 108.8
C17B C16B H16F 108.8
C16 C17 H17A 108.7
C16 C17 H17B 108.7
H17A C17 H17B 107.6
C18 C17 C16 114.06(17)
C18 C17 H17A 108.7
C18 C17 H17B 108.7
C16A C17A H17C 109.0
C16A C17A H17D 109.0
H17C C17A H17D 107.8
C18A C17A C16A 112.89(17)
C18A C17A H17C 109.0
C18A C17A H17D 109.0
C16B C17B H17E 108.7
C16B C17B H17F 108.7
H17E C17B H17F 107.6
C18B C17B C16B 114.31(17)
C18B C17B H17E 108.7
C18B C17B H17F 108.7
C17 C18 H18A 109.5
C17 C18 H18B 109.5
C17 C18 H18C 109.5
H18A C18 H18B 109.5
H18A C18 H18C 109.5
H18B C18 H18C 109.5
C17A C18A H18D 109.5
C17A C18A H18E 109.5
C17A C18A H18F 109.5
H18D C18A H18E 109.5
H18D C18A H18F 109.5
H18E C18A H18F 109.5
C17B C18B H18G 109.5
C17B C18B H18H 109.5
C17B C18B H18I 109.5
H18G C18B H18H 109.5
H18G C18B H18I 109.5
H18H C18B H18I 109.5

loop_
_geom_bond_atom_site_label_1
_geom_bond_atom_site_label_2
_geom_bond_distance
S1 C1 1.7858(18)
S1 C6 1.7124(18)
S1A C1A 1.7772(19)
S1A C6A 1.7250(18)
S1B C1B 1.7893(18)
S1B C6B 1.7180(18)
S1C C1C 1.7853(18)
S1C C6C 1.7274(18)
S2C C4C 1.7885(18)
S2C C5C 1.7183(18)
N1C C1C 1.377(2)
N1C C2C 1.296(2)
N2C C2C 1.376(2)
N2C C3C 1.369(2)
N2C C13C 1.474(2)
N3C C3C 1.304(2)
N3C C4C 1.374(2)
N4C C8C 1.145(3)
N5C C9C 1.149(3)
N6C C11C 1.152(2)
N7C C12C 1.149(2)
C1C C7C 1.374(3)
C2C C6C 1.462(2)
C3C C5C 1.465(2)
C4C C10C 1.367(2)
C5C C6C 1.349(3)
C7C C8C 1.431(3)
C7C C9C 1.433(3)
C10C C11C 1.431(2)
C10C C12C 1.427(2)
C13C H13G 0.9700
C13C H13H 0.9700
C13C C14C 1.522(2)
C14C H14G 0.9700
C14C H14H 0.9700
C14C C15C 1.528(3)
C15C H15G 0.9700
C15C H15H 0.9700
C15C C16C 1.525(3)
C16C H16G 0.9700
C16C H16H 0.9700
C16C C17C 1.522(3)
C17C H17G 0.9700
C17C H17H 0.9700
C17C C18C 1.518(3)
C18C H18J 0.9600
C18C H18K 0.9600
C18C H18L 0.9600
S2 C4 1.7762(18)
S2 C5 1.7202(18)
S2A C4A 1.7855(18)
S2A C5A 1.7184(18)
S2B C4B 1.7882(18)
S2B C5B 1.7255(17)
N1 C1 1.378(2)
N1 C2 1.300(2)
N1A C1A 1.378(2)
N1A C2A 1.296(2)
N1B C1B 1.371(2)
N1B C2B 1.300(2)
N2 C2 1.369(2)
N2 C3 1.377(2)
N2 C13 1.473(2)
N2A C2A 1.373(2)
N2A C3A 1.368(2)
N2A C13A 1.475(2)
N2B C2B 1.370(2)
N2B C3B 1.372(2)
N2B C13B 1.470(2)
N3 C3 1.294(2)
N3 C4 1.381(2)
N3A C3A 1.299(2)
N3A C4A 1.377(2)
N3B C3B 1.302(2)
N3B C4B 1.374(2)
N4 C8 1.148(2)
N4A C8A 1.151(3)
N4B C8B 1.149(2)
N5 C9 1.148(3)
N5A C9A 1.144(3)
N5B C9B 1.149(2)
N6 C11 1.146(2)
N6A C11A 1.149(2)
N6B C11B 1.148(3)
N7 C12 1.148(3)
N7A C12A 1.144(3)
N7B C12B 1.152(3)
C1 C7 1.371(3)
C1A C7A 1.375(3)
C1B C7B 1.371(2)
C2 C6 1.463(2)
C2A C6A 1.469(2)
C2B C6B 1.467(2)
C3 C5 1.467(2)
C3A C5A 1.462(2)
C3B C5B 1.466(2)
C4 C10 1.372(3)
C4A C10A 1.365(3)
C4B C10B 1.368(3)
C5 C6 1.352(3)
C5A C6A 1.343(3)
C5B C6B 1.347(2)
C7 C8 1.426(3)
C7 C9 1.428(3)
C7A C8A 1.431(3)
C7A C9A 1.434(3)
C7B C8B 1.428(3)
C7B C9B 1.429(3)
C10 C11 1.430(3)
C10 C12 1.433(3)
C10A C11A 1.425(3)
C10A C12A 1.435(3)
C10B C11B 1.432(3)
C10B C12B 1.432(3)
C13 H13A 0.9700
C13 H13B 0.9700
C13 C14 1.523(3)
C13A H13C 0.9700
C13A H13D 0.9700
C13A C14A 1.525(3)
C13B H13E 0.9700
C13B H13F 0.9700
C13B C14B 1.514(3)
C14 H14A 0.9700
C14 H14B 0.9700
C14 C15 1.524(3)
C14A H14C 0.9700
C14A H14D 0.9700
C14A C15A 1.527(3)
C14B H14E 0.9700
C14B H14F 0.9700
C14B C15B 1.524(2)
C15 H15A 0.9700
C15 H15B 0.9700
C15 C16 1.520(3)
C15A H15C 0.9700
C15A H15D 0.9700
C15A C16A 1.532(3)
C15B H15E 0.9700
C15B H15F 0.9700
C15B C16B 1.523(3)
C16 H16A 0.9700
C16 H16B 0.9700
C16 C17 1.525(3)
C16A H16C 0.9700
C16A H16D 0.9700
C16A C17A 1.523(3)
C16B H16E 0.9700
C16B H16F 0.9700
C16B C17B 1.521(3)
C17 H17A 0.9700
C17 H17B 0.9700
C17 C18 1.516(3)
C17A H17C 0.9700
C17A H17D 0.9700
C17A C18A 1.518(3)
C17B H17E 0.9700
C17B H17F 0.9700
C17B C18B 1.517(3)
C18 H18A 0.9600
C18 H18B 0.9600
C18 H18C 0.9600
C18A H18D 0.9600
C18A H18E 0.9600
C18A H18F 0.9600
C18B H18G 0.9600
C18B H18H 0.9600
C18B H18I 0.9600

loop_
_geom_torsion_atom_site_label_1
_geom_torsion_atom_site_label_2
_geom_torsion_atom_site_label_3
_geom_torsion_atom_site_label_4
_geom_torsion
S1 C1 C7 C8 4.0(2)
S1 C1 C7 C9 -171.82(13)
S1A C1A C7A C8A -0.8(2)
S1A C1A C7A C9A 177.99(14)
S1B C1B C7B C8B 2.7(2)
S1B C1B C7B C9B -174.30(13)
S1C C1C C7C C8C 0.2(3)
S1C C1C C7C C9C 176.95(14)
S2C C4C C10C C11C 0.9(2)
S2C C4C C10C C12C 179.07(13)
S2C C5C C6C S1C -1.4(4)
S2C C5C C6C C2C 178.2(2)
N1C C1C C7C C8C -179.02(17)
N1C C1C C7C C9C -2.3(3)
N1C C2C C6C S1C 2.1(2)
N1C C2C C6C C5C -177.66(16)
N2C C2C C6C S1C -178.29(12)
N2C C2C C6C C5C 2.0(2)
N2C C3C C5C S2C -178.61(12)
N2C C3C C5C C6C 1.5(2)
N2C C13C C14C C15C -176.76(14)
N3C C3C C5C S2C 2.2(2)
N3C C3C C5C C6C -177.74(16)
N3C C4C C10C C11C -177.17(16)
N3C C4C C10C C12C 1.0(3)
C1C S1C C6C C2C -1.53(13)
C1C S1C C6C C5C 178.0(3)
C1C N1C C2C N2C 179.14(18)
C1C N1C C2C C6C -1.3(2)
C2C N1C C1C S1C -0.08(19)
C2C N1C C1C C7C 179.22(17)
C2C N2C C3C N3C 178.89(18)
C2C N2C C3C C5C -0.24(19)
C2C N2C C13C C14C -59.2(2)
C3C N2C C2C N1C 178.58(18)
C3C N2C C2C C6C -1.04(19)
C3C N2C C13C C14C 115.45(19)
C3C N3C C4C S2C -1.71(18)
C3C N3C C4C C10C 176.44(17)
C3C C5C C6C S1C 178.5(2)
C3C C5C C6C C2C -2.02(19)
C4C S2C C5C C3C -2.36(13)
C4C S2C C5C C6C 177.5(3)
C4C N3C C3C N2C -179.37(17)
C4C N3C C3C C5C -0.3(2)
C5C S2C C4C N3C 2.53(14)
C5C S2C C4C C10C -175.70(16)
C6C S1C C1C N1C 1.04(14)
C6C S1C C1C C7C -178.24(17)
C13C N2C C2C N1C -5.8(3)
C13C N2C C2C C6C 174.60(16)
C13C N2C C3C N3C 3.4(3)
C13C N2C C3C C5C -175.77(16)
C13C C14C C15C C16C -76.1(2)
C14C C15C C16C C17C -175.38(17)
C15C C16C C17C C18C 167.84(19)
S2 C4 C10 C11 2.5(2)
S2 C4 C10 C12 -176.58(13)
S2 C5 C6 S1 1.6(4)
S2 C5 C6 C2 179.86(19)
S2A C4A C10A C11A -2.0(2)
S2A C4A C10A C12A 172.64(13)
S2A C5A C6A S1A -0.3(4)
S2A C5A C6A C2A 178.86(19)
S2B C4B C10B C11B 0.1(2)
S2B C4B C10B C12B -177.58(14)
S2B C5B C6B S1B 0.8(4)
S2B C5B C6B C2B -179.8(2)
N1 C1 C7 C8 -177.46(16)
N1 C1 C7 C9 6.8(3)
N1 C2 C6 S1 -1.8(2)
N1 C2 C6 C5 179.23(16)
N1A C1A C7A C8A -179.76(16)
N1A C1A C7A C9A -1.0(3)
N1A C2A C6A S1A 0.7(2)
N1A C2A C6A C5A -178.80(16)
N1B C1B C7B C8B -179.46(16)
N1B C1B C7B C9B 3.5(3)
N1B C2B C6B S1B -1.5(2)
N1B C2B C6B C5B 178.84(16)
N2 C2 C6 S1 178.18(12)
N2 C2 C6 C5 -0.79(19)
N2 C3 C5 S2 179.57(12)
N2 C3 C5 C6 -1.22(19)
N2 C13 C14 C15 -65.8(2)
N2A C2A C6A S1A -179.47(12)
N2A C2A C6A C5A 1.1(2)
N2A C3A C5A S2A -179.15(12)
N2A C3A C5A C6A 0.8(2)
N2A C13A C14A C15A 69.6(2)
N2B C2B C6B S1B 179.20(12)
N2B C2B C6B C5B -0.4(2)
N2B C3B C5B S2B 179.48(12)
N2B C3B C5B C6B -0.9(2)
N2B C13B C14B C15B -66.82(19)
N3 C3 C5 S2 -0.5(2)
N3 C3 C5 C6 178.70(16)
N3 C4 C10 C11 -177.66(15)
N3 C4 C10 C12 3.3(3)
N3A C3A C5A S2A 1.8(2)
N3A C3A C5A C6A -178.28(16)
N3A C4A C10A C11A -178.07(16)
N3A C4A C10A C12A -3.5(3)
N3B C3B C5B S2B -0.7(2)
N3B C3B C5B C6B 178.90(16)
N3B C4B C10B C11B 179.03(16)
N3B C4B C10B C12B 1.3(3)
C1 S1 C6 C2 1.15(12)
C1 S1 C6 C5 179.4(2)
C1 N1 C2 N2 -178.61(17)
C1 N1 C2 C6 1.4(2)
C1A S1A C6A C2A -0.77(12)
C1A S1A C6A C5A 178.3(3)
C1A N1A C2A N2A -179.87(17)
C1A N1A C2A C6A 0.0(2)
C1B S1B C6B C2B 1.52(12)
C1B S1B C6B C5B -179.1(3)
C1B N1B C2B N2B 179.52(17)
C1B N1B C2B C6B 0.4(2)
C2 N1 C1 S1 -0.36(18)
C2 N1 C1 C7 -178.98(17)
C2 N2 C3 N3 -179.20(18)
C2 N2 C3 C5 0.71(19)
C2 N2 C13 C14 -78.4(2)
C2A N1A C1A S1A -0.63(18)
C2A N1A C1A C7A 178.40(16)
C2A N2A C3A N3A 178.84(18)
C2A N2A C3A C5A -0.13(18)
C2A N2A C13A C14A -97.7(2)
C2B N1B C1B S1B 0.90(18)
C2B N1B C1B C7B -177.00(17)
C2B N2B C3B N3B -179.16(18)
C2B N2B C3B C5B 0.59(19)
C2B N2B C13B C14B -64.9(2)
C3 N2 C2 N1 180.00(18)
C3 N2 C2 C6 0.02(19)
C3 N2 C13 C14 99.0(2)
C3 N3 C4 S2 -0.89(18)
C3 N3 C4 C10 179.27(16)
C3 C5 C6 S1 -177.14(19)
C3 C5 C6 C2 1.16(18)
C3A N2A C2A N1A 179.30(18)
C3A N2A C2A C6A -0.54(19)
C3A N2A C13A C14A 79.7(2)
C3A N3A C4A S2A -2.53(18)
C3A N3A C4A C10A 173.71(17)
C3A C5A C6A S1A 179.8(2)
C3A C5A C6A C2A -1.08(19)
C3B N2B C2B N1B -179.30(18)
C3B N2B C2B C6B -0.11(19)
C3B N2B C13B C14B 115.00(19)
C3B N3B C4B S2B 0.77(19)
C3B N3B C4B C10B -178.22(17)
C3B C5B C6B S1B -178.6(2)
C3B C5B C6B C2B 0.76(19)
C4 S2 C5 C3 -0.04(12)
C4 S2 C5 C6 -178.7(2)
C4 N3 C3 N2 -179.21(17)
C4 N3 C3 C5 0.9(2)
C4A S2A C5A C3A -2.45(12)
C4A S2A C5A C6A 177.6(2)
C4A N3A C3A N2A -178.43(17)
C4A N3A C3A C5A 0.5(2)
C4B S2B C5B C3B 0.89(13)
C4B S2B C5B C6B -178.5(3)
C4B N3B C3B N2B 179.72(18)
C4B N3B C3B C5B 0.0(2)
C5 S2 C4 N3 0.54(14)
C5 S2 C4 C10 -179.62(16)
C5A S2A C4A N3A 3.06(14)
C5A S2A C4A C10A -173.31(15)
C5B S2B C4B N3B -1.02(14)
C5B S2B C4B C10B 177.97(16)
C6 S1 C1 N1 -0.54(14)
C6 S1 C1 C7 178.14(15)
C6A S1A C1A N1A 0.87(14)
C6A S1A C1A C7A -178.15(16)
C6B S1B C1B N1B -1.52(14)
C6B S1B C1B C7B 176.46(15)
C13 N2 C2 N1 -2.1(3)
C13 N2 C2 C6 177.91(16)
C13 N2 C3 N3 3.0(3)
C13 N2 C3 C5 -177.13(16)
C13 C14 C15 C16 -68.9(2)
C13A N2A C2A N1A -2.9(3)
C13A N2A C2A C6A 177.24(16)
C13A N2A C3A N3A 1.0(3)
C13A N2A C3A C5A -177.98(16)
C13A C14A C15A C16A 179.26(17)
C13B N2B C2B N1B 0.6(3)
C13B N2B C2B C6B 179.78(15)
C13B N2B C3B N3B 0.9(3)
C13B N2B C3B C5B -179.30(16)
C13B C14B C15B C16B 178.08(15)
C14 C15 C16 C17 -175.69(17)
C14A C15A C16A C17A 69.6(2)
C14B C15B C16B C17B -179.31(16)
C15 C16 C17 C18 -77.0(2)
C15A C16A C17A C18A 171.07(19)
C15B C16B C17B C18B -62.5(2)
